data_4114519
loop_
_publ_author_name
'David J. Plaut'
'Stephen M. Martin'
'Kristian Kjaer'
'Markus J. Weygand'
'Meir Lahav'
'Leslie Leiserowitz'
'Isabelle Weissbuch'
'Michael D. Ward'

_publ_section_title
;
 Structural Characterization of Crystalline Ternary Inclusion Compounds at
 the Air-Water Interface
;
_journal_name_full 'Journal of the American Chemical Society'
_journal_page_first 15922
_journal_page_last 15934
_journal_paper_doi 10.1021/ja0371404
_journal_volume 125
_journal_year 2003
_chemical_compound_source 'D. Plaut, Prof. M. Ward'
_chemical_formula_moiety '[C(NH2)3][SO3C6H4C6H4CH2CH3]'
_chemical_formula_sum 'C15 H19 N3 O3 S'
_chemical_formula_weight 321.39
_chemical_melting_point 569
_chemical_name_common guanidinium_4'-ethylbiphenyl-4-sulfonate
_chemical_name_systematic
; 
 ? 
;
_space_group_IT_number 4
_symmetry_cell_setting monoclinic
_symmetry_space_group_name_Hall 'P 2yb'
_symmetry_space_group_name_H-M 'P 1 21 1'
_atom_sites_solution_hydrogens geom
_atom_sites_solution_primary direct
_atom_sites_solution_secondary difmap
_audit_creation_method SHELXL-97
_cell_angle_alpha 90.00
_cell_angle_beta 100.204(6)
_cell_angle_gamma 90.00
_cell_formula_units_Z 4
_cell_length_a 12.180(4)
_cell_length_b 7.250(2)
_cell_length_c 17.807(5)
_cell_measurement_reflns_used 822
_cell_measurement_temperature 173(2)
_cell_measurement_theta_max 27.62
_cell_measurement_theta_min 2.22
_cell_volume 1547.6(8)
_computing_cell_refinement 'SAINT, Bruker'
_computing_data_collection 'SMART, Bruker'
_computing_data_reduction 'SAINT, Bruker'
_computing_molecular_graphics 'X-Seed (Barbour, 1999)'
_computing_structure_refinement 'SHELXL-97 (Sheldrick, 1997)'
_computing_structure_solution 'SHELXS-97 (Sheldrick, 1990)'
_diffrn_ambient_temperature 173(2)
_diffrn_measured_fraction_theta_full 0.970
_diffrn_measured_fraction_theta_max 0.970
_diffrn_measurement_device_type 'Siemens SMART Platform CCD'
_diffrn_measurement_method 'area detector, omega scans'
_diffrn_radiation_monochromator graphite
_diffrn_radiation_source 'normal-focus sealed tube'
_diffrn_radiation_type MoK\a
_diffrn_radiation_wavelength 0.71073
_diffrn_reflns_av_R_equivalents 0.0000
_diffrn_reflns_av_sigmaI/netI 0.0715
_diffrn_reflns_limit_h_max 15
_diffrn_reflns_limit_h_min -15
_diffrn_reflns_limit_k_max 9
_diffrn_reflns_limit_k_min -9
_diffrn_reflns_limit_l_max 23
_diffrn_reflns_limit_l_min 0
_diffrn_reflns_number 6469
_diffrn_reflns_theta_full 28.05
_diffrn_reflns_theta_max 28.05
_diffrn_reflns_theta_min 1.70
_diffrn_standards_decay_% 0
_diffrn_standards_interval_count 0
_diffrn_standards_interval_time 0
_diffrn_standards_number 0
_exptl_absorpt_coefficient_mu 0.226
_exptl_absorpt_correction_T_max 0.9627
_exptl_absorpt_correction_T_min 0.8841
_exptl_absorpt_correction_type multi-scan
_exptl_absorpt_process_details 'SADABS, R. Blessing, 1995'
_exptl_crystal_colour Colorless
_exptl_crystal_density_diffrn 1.379
_exptl_crystal_description needles
_exptl_crystal_F_000 680
_exptl_crystal_size_max 0.56
_exptl_crystal_size_mid 0.22
_exptl_crystal_size_min 0.17
_refine_diff_density_max 0.596
_refine_diff_density_min -0.400
_refine_diff_density_rms 0.071
_refine_ls_abs_structure_details 'Flack H D (1983), Acta Cryst. A39, 876-881'
_refine_ls_abs_structure_Flack 0.1(2)
_refine_ls_extinction_method none
_refine_ls_goodness_of_fit_ref 1.032
_refine_ls_hydrogen_treatment mixed
_refine_ls_matrix_type full
_refine_ls_number_parameters 438
_refine_ls_number_reflns 6469
_refine_ls_number_restraints 987
_refine_ls_restrained_S_all 1.159
_refine_ls_R_factor_all 0.0943
_refine_ls_R_factor_gt 0.0594
_refine_ls_shift/su_max 0.010
_refine_ls_shift/su_mean 0.000
_refine_ls_structure_factor_coef Fsqd
_refine_ls_weighting_details 'calc w=1/[\s^2^(Fo^2^)+(0.0687P)^2^+1.2714P] where P=(Fo^2^+2Fc^2^)/3'
_refine_ls_weighting_scheme calc
_refine_ls_wR_factor_gt 0.1420
_refine_ls_wR_factor_ref 0.1652
_reflns_number_gt 4446
_reflns_number_total 6469
_reflns_threshold_expression >2sigma(I)
_cod_data_source_file ja0371404si20030708_021455.cif
_cod_data_source_block GC2BPS_(2)
_cod_original_cell_volume 1547.5(8)
_cod_database_code 4114519

loop_
_symmetry_equiv_pos_as_xyz
'x, y, z'
'-x, y+1/2, -z'

loop_
_atom_site_label
_atom_site_type_symbol
_atom_site_fract_x
_atom_site_fract_y
_atom_site_fract_z
_atom_site_U_iso_or_equiv
_atom_site_adp_type
_atom_site_occupancy
_atom_site_symmetry_multiplicity
_atom_site_calc_flag
_atom_site_refinement_flags
_atom_site_disorder_assembly
_atom_site_disorder_group
O1 O 0.67310(18) 0.2479(12) 0.37110(13) 0.0273(6) Uani 1 1 d . A .
O2 O 0.5066(5) 0.0815(9) 0.3874(4) 0.0365(16) Uani 1 1 d . A .
O3 O 0.5077(5) 0.4152(9) 0.3886(3) 0.0271(14) Uani 1 1 d . A .
S1 S 0.55144(7) 0.2483(6) 0.35958(5) 0.0225(2) Uani 1 1 d . . .
C1 C 0.5072(3) 0.2601(11) 0.2589(2) 0.0244(9) Uani 0.621(7) 1 d PD A 1
C2 C 0.5573(6) 0.1582(11) 0.2104(4) 0.0250(13) Uani 0.621(7) 1 d PD A 1
H2B H 0.6208 0.0852 0.2298 0.030 Uiso 0.621(7) 1 calc PR A 1
C3 C 0.5160(6) 0.1605(10) 0.1326(4) 0.0228(13) Uani 0.621(7) 1 d PD A 1
H3B H 0.5528 0.0887 0.1000 0.027 Uiso 0.621(7) 1 calc PR A 1
C4 C 0.4259(3) 0.2600(11) 0.1012(2) 0.0264(9) Uani 0.621(7) 1 d PD A 1
C5 C 0.3724(6) 0.3687(11) 0.1518(5) 0.0316(14) Uani 0.621(7) 1 d PD A 1
H5A H 0.3090 0.4411 0.1316 0.038 Uiso 0.621(7) 1 calc PR A 1
C6 C 0.4125(6) 0.3690(12) 0.2303(5) 0.0288(13) Uani 0.621(7) 1 d PD A 1
H6A H 0.3771 0.4407 0.2637 0.035 Uiso 0.621(7) 1 calc PR A 1
C1' C 0.5072(3) 0.2601(11) 0.2589(2) 0.0244(9) Uani 0.379(7) 1 d PD A 2
C2' C 0.5448(9) 0.3762(16) 0.2119(7) 0.0250(13) Uani 0.379(7) 1 d PD A 2
H2'A H 0.6012 0.4619 0.2323 0.030 Uiso 0.379(7) 1 calc PR A 2
C3' C 0.5052(8) 0.3775(15) 0.1342(7) 0.0228(13) Uani 0.379(7) 1 d PD A 2
H3'A H 0.5349 0.4642 0.1032 0.027 Uiso 0.379(7) 1 calc PR A 2
C4' C 0.4259(3) 0.2600(11) 0.1012(2) 0.0264(9) Uani 0.379(7) 1 d PD A 2
C5' C 0.3815(10) 0.1278(18) 0.1504(7) 0.0316(14) Uani 0.379(7) 1 d PD A 2
H5'A H 0.3254 0.0426 0.1289 0.038 Uiso 0.379(7) 1 calc PR A 2
C6' C 0.4215(9) 0.1268(18) 0.2292(8) 0.0288(13) Uani 0.379(7) 1 d PD A 2
H6'A H 0.3936 0.0421 0.2619 0.035 Uiso 0.379(7) 1 calc PR A 2
C7 C 0.3770(3) 0.2514(11) 0.01790(19) 0.0269(8) Uani 0.499(8) 1 d PD B 3
C8 C 0.4365(9) 0.1812(14) -0.0348(6) 0.0334(16) Uani 0.499(8) 1 d PD B 3
H8A H 0.5099 0.1351 -0.0187 0.040 Uiso 0.499(8) 1 calc PR B 3
C9 C 0.3879(8) 0.1784(14) -0.1121(7) 0.0315(13) Uani 0.499(8) 1 d PD B 3
H9A H 0.4294 0.1296 -0.1479 0.038 Uiso 0.499(8) 1 calc PR B 3
C10 C 0.2776(3) 0.2470(11) -0.1389(2) 0.0317(9) Uani 0.499(8) 1 d PD B 3
C11 C 0.2219(9) 0.3138(14) -0.0867(6) 0.0295(14) Uani 0.499(8) 1 d PD B 3
H11A H 0.1484 0.3595 -0.1027 0.035 Uiso 0.499(8) 1 calc PR B 3
C12 C 0.2686(8) 0.3182(15) -0.0095(6) 0.0279(12) Uani 0.499(8) 1 d PD B 3
H12A H 0.2262 0.3676 0.0257 0.034 Uiso 0.499(8) 1 calc PR B 3
C7' C 0.3770(3) 0.2514(11) 0.01790(19) 0.0269(8) Uani 0.501(8) 1 d PD B 4
C8' C 0.4329(8) 0.3157(13) -0.0369(6) 0.0334(16) Uani 0.501(8) 1 d PD B 4
H8'A H 0.5064 0.3621 -0.0213 0.040 Uiso 0.501(8) 1 calc PR B 4
C9' C 0.3877(8) 0.3163(14) -0.1137(6) 0.0315(13) Uani 0.501(8) 1 d PD B 4
H9'A H 0.4297 0.3627 -0.1497 0.038 Uiso 0.501(8) 1 calc PR B 4
C10' C 0.2776(3) 0.2470(11) -0.1389(2) 0.0317(9) Uani 0.501(8) 1 d PD B 4
C11' C 0.2213(9) 0.1824(15) -0.0836(6) 0.0295(14) Uani 0.501(8) 1 d PD B 4
H11B H 0.1478 0.1360 -0.0988 0.035 Uiso 0.501(8) 1 calc PR B 4
C12' C 0.2673(8) 0.1823(14) -0.0075(7) 0.0279(12) Uani 0.501(8) 1 d PD B 4
H12B H 0.2256 0.1356 0.0286 0.034 Uiso 0.501(8) 1 calc PR B 4
C13 C 0.2269(4) 0.257(2) -0.2234(2) 0.0507(14) Uani 1 1 d . . .
H13A H 0.2516 0.3736 -0.2442 0.061 Uiso 1 1 calc R B 3
H13B H 0.2573 0.1542 -0.2499 0.061 Uiso 1 1 calc R B 3
C14 C 0.1013(3) 0.249(2) -0.2420(2) 0.0441(11) Uani 1 1 d . B .
H14A H 0.0776 0.2265 -0.2968 0.066 Uiso 1 1 calc R . .
H14B H 0.0701 0.3663 -0.2284 0.066 Uiso 1 1 calc R . .
H14C H 0.0744 0.1487 -0.2131 0.066 Uiso 1 1 calc R . .
O4 O 1.18213(18) 0.2457(11) 0.40403(13) 0.0262(6) Uani 1 1 d . . .
O5 O 1.0164(5) 0.0842(9) 0.4224(4) 0.0373(17) Uani 1 1 d . . .
O6 O 1.0174(5) 0.4160(9) 0.4231(3) 0.0330(15) Uani 1 1 d . . .
S2 S 1.06033(7) 0.2487(6) 0.39319(4) 0.0223(2) Uani 1 1 d . . .
C15 C 1.0132(3) 0.2497(14) 0.29368(18) 0.0206(7) Uani 1 1 d D C .
C16 C 1.0891(3) 0.2492(16) 0.2441(2) 0.0299(10) Uani 1 1 d D . .
H16A H 1.1669 0.2539 0.2636 0.036 Uiso 1 1 calc R . .
C17 C 1.0511(3) 0.2418(17) 0.1660(2) 0.0324(11) Uani 1 1 d D C .
H17A H 1.1033 0.2275 0.1326 0.039 Uiso 1 1 calc R . .
C18 C 0.9378(3) 0.2548(16) 0.13565(19) 0.0237(8) Uani 1 1 d D . .
C19 C 0.8623(3) 0.2462(17) 0.18649(18) 0.0237(7) Uani 1 1 d D C .
H19A H 0.7846 0.2370 0.1670 0.028 Uiso 1 1 calc R . .
C20 C 0.8990(3) 0.2511(16) 0.26458(18) 0.0237(7) Uani 1 1 d D . .
H20A H 0.8467 0.2553 0.2983 0.028 Uiso 1 1 calc R C .
C21 C 0.8982(3) 0.2481(11) 0.05145(18) 0.0230(8) Uani 0.508(8) 1 d PD C 5
C22 C 0.9612(9) 0.1614(13) 0.0024(6) 0.0239(10) Uani 0.508(8) 1 d PD C 5
H22A H 1.0291 0.1012 0.0232 0.029 Uiso 0.508(8) 1 calc PR C 5
C23 C 0.9255(8) 0.1631(13) -0.0752(6) 0.0263(11) Uani 0.508(8) 1 d PD C 5
H23A H 0.9700 0.1036 -0.1067 0.032 Uiso 0.508(8) 1 calc PR C 5
C24 C 0.8289(3) 0.2464(11) -0.10917(18) 0.0250(8) Uani 0.508(8) 1 d PD C 5
C25 C 0.7648(9) 0.3344(14) -0.0597(6) 0.0250(11) Uani 0.508(8) 1 d PD C 5
H25A H 0.6970 0.3948 -0.0805 0.030 Uiso 0.508(8) 1 calc PR C 5
C26 C 0.8008(7) 0.3322(13) 0.0178(6) 0.0252(12) Uani 0.508(8) 1 d PD C 5
H26A H 0.7565 0.3914 0.0495 0.030 Uiso 0.508(8) 1 calc PR C 5
C21' C 0.8982(3) 0.2481(11) 0.05145(18) 0.0230(8) Uani 0.492(8) 1 d PD C 6
C22' C 0.9623(9) 0.3354(13) 0.0013(6) 0.0239(10) Uani 0.492(8) 1 d PD C 6
H22B H 1.0300 0.3962 0.0218 0.029 Uiso 0.492(8) 1 calc PR C 6
C23' C 0.9262(8) 0.3317(13) -0.0768(7) 0.0263(11) Uani 0.492(8) 1 d PD C 6
H23B H 0.9701 0.3901 -0.1090 0.032 Uiso 0.492(8) 1 calc PR C 6
C24' C 0.8289(3) 0.2464(11) -0.10917(18) 0.0250(8) Uani 0.492(8) 1 d PD C 6
C25' C 0.7665(9) 0.1611(14) -0.0589(6) 0.0250(11) Uani 0.492(8) 1 d PD C 6
H25B H 0.6988 0.1006 -0.0799 0.030 Uiso 0.492(8) 1 calc PR C 6
C26' C 0.8005(8) 0.1621(14) 0.0205(6) 0.0252(12) Uani 0.492(8) 1 d PD C 6
H26B H 0.7563 0.1037 0.0525 0.030 Uiso 0.492(8) 1 calc PR C 6
C27 C 0.7962(3) 0.2543(17) -0.1958(2) 0.0355(10) Uani 1 1 d . . .
H27A H 0.7883 0.1267 -0.2159 0.043 Uiso 1 1 calc R C 5
H27B H 0.8573 0.3140 -0.2169 0.043 Uiso 1 1 calc R C 5
C28 C 0.6847(5) 0.3617(10) -0.2252(3) 0.0472(15) Uani 1 1 d . C .
H28A H 0.6662 0.3523 -0.2810 0.071 Uiso 1 1 calc R . .
H28B H 0.6942 0.4918 -0.2105 0.071 Uiso 1 1 calc R . .
H28C H 0.6243 0.3080 -0.2026 0.071 Uiso 1 1 calc R . .
C29 C 0.7464(3) -0.2545(14) 0.41072(18) 0.0226(7) Uani 1 1 d D . .
N1 N 0.7987(5) -0.0938(10) 0.4163(4) 0.0242(16) Uani 1 1 d D . .
H1B H 0.8721 -0.0903 0.4247 0.029 Uiso 1 1 calc R . .
H1C H 0.7602 0.0095 0.4116 0.029 Uiso 1 1 calc R . .
N2 N 0.6352(2) -0.2538(14) 0.39676(19) 0.0351(8) Uani 1 1 d D . .
H2C H 0.5983 -0.3587 0.3920 0.042 Uiso 1 1 calc R . .
H2D H 0.5988 -0.1484 0.3922 0.042 Uiso 1 1 calc R . .
N3 N 0.7999(6) -0.4118(11) 0.4174(4) 0.0332(19) Uani 1 1 d D . .
H3C H 0.8733 -0.4131 0.4258 0.040 Uiso 1 1 calc R . .
H3D H 0.7625 -0.5163 0.4133 0.040 Uiso 1 1 calc R . .
C30 C 0.7421(3) 0.2463(15) 0.56616(19) 0.0268(8) Uani 1 1 d D . .
N4 N 0.8498(3) 0.2448(15) 0.5631(2) 0.0394(8) Uani 1 1 d D . .
H4B H 0.8849 0.1392 0.5615 0.047 Uiso 1 1 calc R . .
H4C H 0.8863 0.3494 0.5626 0.047 Uiso 1 1 calc R . .
N5 N 0.6901(6) 0.0886(11) 0.5668(4) 0.0357(19) Uani 1 1 d D . .
H5C H 0.7267 -0.0155 0.5652 0.043 Uiso 1 1 calc R . .
H5D H 0.6184 0.0866 0.5688 0.043 Uiso 1 1 calc R . .
N6 N 0.6898(6) 0.4059(11) 0.5683(4) 0.039(2) Uani 1 1 d D . .
H6C H 0.6181 0.4078 0.5702 0.046 Uiso 1 1 calc R . .
H6D H 0.7267 0.5101 0.5678 0.046 Uiso 1 1 calc R . .

loop_
_atom_site_aniso_label
_atom_site_aniso_U_11
_atom_site_aniso_U_22
_atom_site_aniso_U_33
_atom_site_aniso_U_23
_atom_site_aniso_U_13
_atom_site_aniso_U_12
O1 0.0191(12) 0.0330(15) 0.0293(13) 0.000(4) 0.0027(9) 0.006(3)
O2 0.031(4) 0.038(4) 0.040(4) 0.011(3) 0.004(3) 0.000(3)
O3 0.020(3) 0.030(3) 0.033(4) -0.006(3) 0.007(3) 0.006(2)
S1 0.0183(4) 0.0240(5) 0.0243(4) 0.0018(12) 0.0019(3) -0.0014(11)
C1 0.0200(17) 0.029(2) 0.0224(17) -0.006(4) -0.0004(13) 0.005(4)
C2 0.023(3) 0.019(4) 0.032(3) 0.006(3) 0.003(2) -0.011(3)
C3 0.026(3) 0.015(3) 0.028(3) -0.006(3) 0.006(2) -0.012(3)
C4 0.0241(17) 0.031(3) 0.0245(18) 0.006(4) 0.0039(14) 0.006(4)
C5 0.030(3) 0.035(3) 0.029(3) -0.005(5) 0.001(2) 0.028(5)
C6 0.023(3) 0.032(3) 0.029(3) -0.007(5) 0.001(2) 0.016(5)
C1' 0.0200(17) 0.029(2) 0.0224(17) -0.006(4) -0.0004(13) 0.005(4)
C2' 0.023(3) 0.019(4) 0.032(3) 0.006(3) 0.003(2) -0.011(3)
C3' 0.026(3) 0.015(3) 0.028(3) -0.006(3) 0.006(2) -0.012(3)
C4' 0.0241(17) 0.031(3) 0.0245(18) 0.006(4) 0.0039(14) 0.006(4)
C5' 0.030(3) 0.035(3) 0.029(3) -0.005(5) 0.001(2) 0.028(5)
C6' 0.023(3) 0.032(3) 0.029(3) -0.007(5) 0.001(2) 0.016(5)
C7 0.0259(17) 0.029(2) 0.0253(18) -0.004(5) 0.0044(14) 0.002(5)
C8 0.028(3) 0.042(4) 0.030(3) -0.015(7) 0.006(2) -0.026(7)
C9 0.035(3) 0.032(3) 0.029(3) 0.014(7) 0.011(2) 0.007(8)
C10 0.036(2) 0.033(2) 0.0251(19) 0.005(5) 0.0029(15) -0.015(5)
C11 0.026(2) 0.035(3) 0.027(3) -0.018(7) 0.002(2) 0.008(7)
C12 0.033(3) 0.024(3) 0.027(3) 0.005(7) 0.006(2) -0.011(7)
C7' 0.0259(17) 0.029(2) 0.0253(18) -0.004(5) 0.0044(14) 0.002(5)
C8' 0.028(3) 0.042(4) 0.030(3) -0.015(7) 0.006(2) -0.026(7)
C9' 0.035(3) 0.032(3) 0.029(3) 0.014(7) 0.011(2) 0.007(8)
C10' 0.036(2) 0.033(2) 0.0251(19) 0.005(5) 0.0029(15) -0.015(5)
C11' 0.026(2) 0.035(3) 0.027(3) -0.018(7) 0.002(2) 0.008(7)
C12' 0.033(3) 0.024(3) 0.027(3) 0.005(7) 0.006(2) -0.011(7)
C13 0.037(2) 0.091(4) 0.024(2) 0.002(7) 0.0050(17) -0.006(7)
C14 0.044(2) 0.063(3) 0.024(2) -0.005(6) 0.0022(17) 0.010(6)
O4 0.0187(11) 0.0351(15) 0.0234(12) 0.001(3) 0.0000(9) -0.001(3)
O5 0.027(4) 0.045(4) 0.039(4) 0.020(3) 0.002(3) -0.005(3)
O6 0.021(3) 0.045(4) 0.031(4) -0.013(3) 0.000(3) 0.005(3)
S2 0.0201(4) 0.0280(5) 0.0179(4) 0.0019(12) 0.0009(3) -0.0009(11)
C15 0.0248(17) 0.0164(17) 0.0200(16) -0.004(4) 0.0026(12) 0.006(4)
C16 0.0216(17) 0.043(3) 0.0253(19) 0.018(5) 0.0029(14) -0.001(5)
C17 0.0232(18) 0.052(3) 0.0224(18) -0.008(5) 0.0054(14) 0.009(5)
C18 0.0249(17) 0.024(2) 0.0213(17) -0.001(4) 0.0017(13) -0.002(4)
C19 0.0193(16) 0.027(2) 0.0237(17) 0.000(5) 0.0016(12) 0.000(5)
C20 0.0209(16) 0.028(2) 0.0226(17) 0.001(5) 0.0057(13) -0.002(4)
C21 0.0240(17) 0.0229(19) 0.0221(16) 0.002(4) 0.0040(13) 0.012(4)
C22 0.023(2) 0.023(2) 0.025(2) 0.007(6) 0.0024(19) -0.005(6)
C23 0.029(3) 0.027(3) 0.024(2) -0.003(7) 0.009(2) 0.008(7)
C24 0.0303(19) 0.025(2) 0.0193(16) 0.002(5) 0.0042(14) 0.014(4)
C25 0.027(2) 0.021(2) 0.025(2) -0.006(6) -0.0003(19) 0.003(6)
C26 0.026(2) 0.029(3) 0.021(2) -0.010(6) 0.0042(19) 0.013(6)
C21' 0.0240(17) 0.0229(19) 0.0221(16) 0.002(4) 0.0040(13) 0.012(4)
C22' 0.023(2) 0.023(2) 0.025(2) 0.007(6) 0.0024(19) -0.005(6)
C23' 0.029(3) 0.027(3) 0.024(2) -0.003(7) 0.009(2) 0.008(7)
C24' 0.0303(19) 0.025(2) 0.0193(16) 0.002(5) 0.0042(14) 0.014(4)
C25' 0.027(2) 0.021(2) 0.025(2) -0.006(6) -0.0003(19) 0.003(6)
C26' 0.026(2) 0.029(3) 0.021(2) -0.010(6) 0.0042(19) 0.013(6)
C27 0.034(2) 0.052(3) 0.0205(18) -0.012(5) 0.0030(15) -0.003(5)
C28 0.059(4) 0.048(4) 0.028(3) 0.004(2) -0.008(3) 0.008(3)
C29 0.0216(16) 0.027(2) 0.0194(16) -0.003(5) 0.0047(12) -0.001(5)
N1 0.024(4) 0.019(4) 0.029(4) -0.001(3) 0.005(3) -0.006(3)
N2 0.0214(15) 0.0262(18) 0.058(2) 0.004(5) 0.0071(14) 0.001(4)
N3 0.020(4) 0.044(5) 0.033(5) -0.006(4) 0.000(3) -0.004(3)
C30 0.0268(18) 0.033(2) 0.0211(17) 0.001(5) 0.0040(13) 0.000(5)
N4 0.0262(16) 0.030(2) 0.064(2) -0.003(5) 0.0121(15) -0.003(4)
N5 0.032(5) 0.038(4) 0.041(5) 0.011(3) 0.016(4) 0.015(3)
N6 0.024(4) 0.036(4) 0.057(5) -0.002(4) 0.010(4) 0.014(3)

loop_
_atom_type_symbol
_atom_type_description
_atom_type_scat_dispersion_real
_atom_type_scat_dispersion_imag
_atom_type_scat_source
C C 0.0033 0.0016 'International Tables Vol C Tables 4.2.6.8 and 6.1.1.4'
H H 0.0000 0.0000 'International Tables Vol C Tables 4.2.6.8 and 6.1.1.4'
N N 0.0061 0.0033 'International Tables Vol C Tables 4.2.6.8 and 6.1.1.4'
O O 0.0106 0.0060 'International Tables Vol C Tables 4.2.6.8 and 6.1.1.4'
S S 0.1246 0.1234 'International Tables Vol C Tables 4.2.6.8 and 6.1.1.4'

loop_
_geom_angle_atom_site_label_1
_geom_angle_atom_site_label_2
_geom_angle_atom_site_label_3
_geom_angle
O2 S1 O3 112.85(16)
O2 S1 O1 112.6(4)
O3 S1 O1 112.3(4)
O2 S1 C1 108.6(4)
O3 S1 C1 104.7(3)
O1 S1 C1 105.09(15)
C2 C1 C6 120.2(6)
C2 C1 S1 121.6(5)
C6 C1 S1 118.1(5)
C1 C2 C3 120.2(7)
C1 C2 H2B 119.9
C3 C2 H2B 119.9
C4 C3 C2 123.0(7)
C4 C3 H3B 118.5
C2 C3 H3B 118.5
C3 C4 C5 117.4(6)
C6 C5 C4 120.7(7)
C6 C5 H5A 119.6
C4 C5 H5A 119.6
C5 C6 C1 118.5(7)
C5 C6 H6A 120.7
C1 C6 H6A 120.7
C3' C2' H2'A 118.7
C2' C3' H3'A 119.0
C6' C5' H5'A 119.9
C5' C6' H6'A 121.3
C8 C7 C12 117.6(7)
C7 C8 C9 119.5(10)
C7 C8 H8A 120.2
C9 C8 H8A 120.2
C8 C9 C10 122.1(10)
C8 C9 H9A 119.0
C10 C9 H9A 119.0
C11 C10 C9 117.1(7)
C11 C10 C13 120.2(7)
C9 C10 C13 122.6(6)
C10 C11 C12 121.8(10)
C10 C11 H11A 119.1
C12 C11 H11A 119.1
C11 C12 C7 121.8(10)
C11 C12 H12A 119.1
C7 C12 H12A 119.1
C9' C8' H8'A 118.5
C8' C9' H9'A 120.1
C12' C11' H11B 118.7
C11' C12' H12B 119.7
C14 C13 C10 115.7(3)
C14 C13 H13A 108.4
C10 C13 H13A 108.4
C14 C13 H13B 108.4
C10 C13 H13B 108.4
H13A C13 H13B 107.4
C13 C14 H14A 109.5
C13 C14 H14B 109.5
H14A C14 H14B 109.5
C13 C14 H14C 109.5
H14A C14 H14C 109.5
H14B C14 H14C 109.5
O5 S2 O6 112.10(17)
O5 S2 O4 111.9(4)
O6 S2 O4 112.7(4)
O5 S2 C15 106.9(4)
O6 S2 C15 106.9(4)
O4 S2 C15 105.93(14)
C16 C15 C20 119.8(3)
C16 C15 S2 120.3(2)
C20 C15 S2 119.9(2)
C15 C16 C17 119.8(3)
C15 C16 H16A 120.1
C17 C16 H16A 120.1
C16 C17 C18 121.3(3)
C16 C17 H17A 119.4
C18 C17 H17A 119.4
C17 C18 C19 117.7(3)
C17 C18 C21 120.6(3)
C19 C18 C21 121.0(3)
C20 C19 C18 121.0(3)
C20 C19 H19A 119.5
C18 C19 H19A 119.5
C19 C20 C15 119.8(3)
C19 C20 H20A 120.1
C15 C20 H20A 120.1
C26 C21 C22 116.8(7)
C26 C21 C18 121.6(6)
C22 C21 C18 121.5(6)
C23 C22 C21 120.6(10)
C23 C22 H22A 119.7
C21 C22 H22A 119.7
C24 C23 C22 123.0(10)
C24 C23 H23A 118.5
C22 C23 H23A 118.5
C23 C24 C25 116.6(7)
C23 C24 C27 121.0(6)
C25 C24 C27 122.3(6)
C26 C25 C24 120.2(9)
C26 C25 H25A 119.9
C24 C25 H25A 119.9
C21 C26 C25 122.8(9)
C21 C26 H26A 118.6
C25 C26 H26A 118.6
C23' C22' H22B 119.8
C22' C23' H23B 119.0
C26' C25' H25B 118.7
C25' C26' H26B 120.4
C24 C27 C28 114.3(4)
C24 C27 H27A 108.7
C28 C27 H27A 108.7
C24 C27 H27B 108.7
C28 C27 H27B 108.7
H27A C27 H27B 107.6
C27 C28 H28A 109.5
C27 C28 H28B 109.5
H28A C28 H28B 109.5
C27 C28 H28C 109.5
H28A C28 H28C 109.5
H28B C28 H28C 109.5
N3 C29 N1 122.3(3)
N3 C29 N2 119.6(8)
N1 C29 N2 118.1(8)
C29 N1 H1B 120.0
C29 N1 H1C 120.0
H1B N1 H1C 120.0
C29 N2 H2C 120.0
C29 N2 H2D 120.0
H2C N2 H2D 120.0
C29 N3 H3C 120.0
C29 N3 H3D 120.0
H3C N3 H3D 120.0
N5 C30 N4 118.6(8)
N5 C30 N6 121.8(3)
N4 C30 N6 119.6(8)
C30 N4 H4B 120.0
C30 N4 H4C 120.0
H4B N4 H4C 120.0
C30 N5 H5C 120.0
C30 N5 H5D 120.0
H5C N5 H5D 120.0
C30 N6 H6C 120.0
C30 N6 H6D 120.0
H6C N6 H6D 120.0

loop_
_geom_bond_atom_site_label_1
_geom_bond_atom_site_label_2
_geom_bond_distance
O1 S1 1.459(2)
O2 S1 1.450(6)
O3 S1 1.453(5)
S1 C1 1.780(4)
C1 C2 1.361(9)
C1 C6 1.416(8)
C2 C3 1.387(9)
C2 H2B 0.9500
C3 C4 1.348(8)
C3 H3B 0.9500
C4 C5 1.437(8)
C5 C6 1.397(9)
C5 H5A 0.9500
C6 H6A 0.9500
C2' C3' 1.381(12)
C2' H2'A 0.9500
C3' H3'A 0.9500
C5' C6' 1.401(13)
C5' H5'A 0.9500
C6' H6'A 0.9500
C7 C8 1.381(10)
C7 C12 1.410(10)
C8 C9 1.398(11)
C8 H8A 0.9500
C9 C10 1.433(10)
C9 H9A 0.9500
C10 C11 1.335(10)
C10 C13 1.523(5)
C11 C12 1.391(11)
C11 H11A 0.9500
C12 H12A 0.9500
C8' C9' 1.382(11)
C8' H8'A 0.9500
C9' H9'A 0.9500
C11' C12' 1.372(11)
C11' H11B 0.9500
C12' H12B 0.9500
C13 C14 1.509(6)
C13 H13A 0.9900
C13 H13B 0.9900
C14 H14A 0.9800
C14 H14B 0.9800
C14 H14C 0.9800
O4 S2 1.462(2)
O5 S2 1.442(6)
O6 S2 1.458(6)
S2 C15 1.763(3)
C15 C16 1.387(4)
C15 C20 1.396(4)
C16 C17 1.386(5)
C16 H16A 0.9500
C17 C18 1.394(5)
C17 H17A 0.9500
C18 C19 1.402(5)
C18 C21 1.492(5)
C19 C20 1.384(4)
C19 H19A 0.9500
C20 H20A 0.9500
C21 C26 1.373(9)
C21 C22 1.409(10)
C22 C23 1.374(11)
C22 H22A 0.9500
C23 C24 1.364(10)
C23 H23A 0.9500
C24 C25 1.427(10)
C24 C27 1.525(5)
C25 C26 1.372(11)
C25 H25A 0.9500
C26 H26A 0.9500
C22' C23' 1.383(11)
C22' H22B 0.9500
C23' H23B 0.9500
C25' C26' 1.401(11)
C25' H25B 0.9500
C26' H26B 0.9500
C27 C28 1.572(9)
C27 H27A 0.9900
C27 H27B 0.9900
C28 H28A 0.9800
C28 H28B 0.9800
C28 H28C 0.9800
C29 N3 1.309(9)
C29 N1 1.324(8)
C29 N2 1.332(4)
N1 H1B 0.8800
N1 H1C 0.8800
N2 H2C 0.8800
N2 H2D 0.8800
N3 H3C 0.8800
N3 H3D 0.8800
C30 N5 1.308(9)
C30 N4 1.323(4)
C30 N6 1.325(9)
N4 H4B 0.8800
N4 H4C 0.8800
N5 H5C 0.8800
N5 H5D 0.8800
N6 H6C 0.8800
N6 H6D 0.8800

loop_
_geom_hbond_atom_site_label_D
_geom_hbond_atom_site_label_H
_geom_hbond_atom_site_label_A
_geom_hbond_distance_DH
_geom_hbond_distance_HA
_geom_hbond_distance_DA
_geom_hbond_angle_DHA
_geom_hbond_site_symmetry_A
N1 H1B O5 0.88 2.17 2.932(8) 144.5 .
N1 H1C O1 0.88 2.09 2.948(9) 165.3 .
N2 H2C O3 0.88 1.97 2.849(10) 174.7 1_545
N2 H2D O2 0.88 2.00 2.881(10) 175.0 .
N3 H3C O6 0.88 2.16 2.913(8) 144.0 1_545
N3 H3D O1 0.88 2.09 2.950(10) 163.8 1_545
N4 H4B O6 0.88 2.00 2.867(10) 168.9 2_746
N4 H4C O5 0.88 2.06 2.938(10) 171.5 2_756
N5 H5C O4 0.88 2.08 2.930(9) 163.1 2_746
N5 H5D O3 0.88 2.21 2.948(8) 141.0 2_646
N6 H6C O2 0.88 2.21 2.938(8) 140.3 2_656
N6 H6D O4 0.88 2.05 2.911(10) 165.5 2_756

loop_
_geom_torsion_atom_site_label_1
_geom_torsion_atom_site_label_2
_geom_torsion_atom_site_label_3
_geom_torsion_atom_site_label_4
_geom_torsion
O2 S1 C1 C2 -78.3(4)
O3 S1 C1 C2 161.0(4)
O1 S1 C1 C2 42.5(5)
O2 S1 C1 C6 97.3(4)
O3 S1 C1 C6 -23.5(4)
O1 S1 C1 C6 -142.0(4)
C6 C1 C2 C3 0.05(12)
S1 C1 C2 C3 175.5(5)
C1 C2 C3 C4 -0.38(18)
C2 C3 C4 C5 0.53(19)
C3 C4 C5 C6 -0.4(2)
C4 C5 C6 C1 0.1(2)
C2 C1 C6 C5 0.08(18)
S1 C1 C6 C5 -175.5(5)
C12 C7 C8 C9 -0.18(11)
C7 C8 C9 C10 0.19(16)
C8 C9 C10 C11 -0.29(18)
C8 C9 C10 C13 175.6(9)
C9 C10 C11 C12 0.4(2)
C13 C10 C11 C12 -175.6(9)
C10 C11 C12 C7 -0.4(2)
C8 C7 C12 C11 0.29(18)
C11 C10 C13 C14 -30.5(16)
C9 C10 C13 C14 153.7(10)
O5 S2 C15 C16 -120.0(9)
O6 S2 C15 C16 119.8(9)
O4 S2 C15 C16 -0.5(10)
O5 S2 C15 C20 60.1(9)
O6 S2 C15 C20 -60.1(9)
O4 S2 C15 C20 179.5(8)
C20 C15 C16 C17 -2.9(16)
S2 C15 C16 C17 177.2(8)
C15 C16 C17 C18 7.0(17)
C16 C17 C18 C19 -9.9(16)
C16 C17 C18 C21 179.5(10)
C17 C18 C19 C20 9.0(17)
C21 C18 C19 C20 179.5(10)
C18 C19 C20 C15 -5.1(17)
C16 C15 C20 C19 2.0(16)
S2 C15 C20 C19 -178.1(9)
C17 C18 C21 C26 -152.8(9)
C19 C18 C21 C26 36.9(13)
C17 C18 C21 C22 24.6(13)
C19 C18 C21 C22 -145.7(9)
C26 C21 C22 C23 0.15(11)
C18 C21 C22 C23 -177.4(7)
C21 C22 C23 C24 -0.13(17)
C22 C23 C24 C25 0.15(18)
C22 C23 C24 C27 176.4(8)
C23 C24 C25 C26 -0.21(19)
C27 C24 C25 C26 -176.4(8)
C22 C21 C26 C25 -0.21(19)
C18 C21 C26 C25 177.3(7)
C24 C25 C26 C21 0.3(2)
C23 C24 C27 C28 -177.8(6)
C25 C24 C27 C28 -1.8(11)
